data_4346098
loop_
_publ_author_name
'Bortoluzzi, Marco'
'Hayatifar, Mohammad'
'Marchetti, Fabio'
'Pampaloni, Guido'
'Zacchini, Stefano'

_publ_section_title
;
 Synthesis of \a-amino acidato derivatives of niobium and tantalum
 pentahalides and their conversion into iminium salts.
;
_journal_issue 8
_journal_name_full 'Inorganic chemistry'
_journal_page_first 4047
_journal_page_last 4055
_journal_paper_doi 10.1021/acs.inorgchem.5b00286
_journal_volume 54
_journal_year 2015
_chemical_formula_sum 'C10 H14 Br6 N Ta'
_chemical_formula_weight 808.63
_space_group_IT_number 29
_space_group_name_Hall 'P 2c -2ac'
_space_group_name_H-M_alt 'P c a 21'
_symmetry_cell_setting orthorhombic
_symmetry_space_group_name_H-M 'P c a 21'
_atom_sites_solution_hydrogens geom
_atom_sites_solution_primary direct
_atom_sites_solution_secondary difmap
_audit_creation_method SHELXL-97
_cell_angle_alpha 90.00
_cell_angle_beta 90.00
_cell_angle_gamma 90.00
_cell_formula_units_Z 12
_cell_length_a 42.859(6)
_cell_length_b 7.2764(11)
_cell_length_c 17.012(2)
_cell_measurement_reflns_used 9972
_cell_measurement_temperature 100(2)
_cell_measurement_theta_max 28.487
_cell_measurement_theta_min 2.3945
_cell_volume 5305.3(13)
_computing_cell_refinement 'APEX2 (Bruker AXS, 2006)'
_computing_data_collection 'APEX2 (Bruker AXS, 2006)'
_computing_data_reduction 'SAINT (Bruker AXS, 2004)'
_computing_molecular_graphics 'ORTEPII (Johnson, 1996)'
_computing_publication_material 'XCIF (Bruker AXS, 2001)'
_computing_structure_refinement 'SHELXL-97 (Sheldrick, 1997)'
_computing_structure_solution 'SHELXS-97 (Sheldrick, 1990)'
_diffrn_ambient_temperature 100(2)
_diffrn_measured_fraction_theta_full 0.960
_diffrn_measured_fraction_theta_max 0.960
_diffrn_measurement_device_type 'CCD area detector'
_diffrn_measurement_method 'phi and omega scans'
_diffrn_radiation_monochromator graphite
_diffrn_radiation_source 'fine-focus sealed tube'
_diffrn_radiation_type MoK\a
_diffrn_radiation_wavelength 0.71073
_diffrn_reflns_av_R_equivalents 0.0676
_diffrn_reflns_av_unetI/netI 0.0556
_diffrn_reflns_limit_h_max 51
_diffrn_reflns_limit_h_min -51
_diffrn_reflns_limit_k_max 8
_diffrn_reflns_limit_k_min -8
_diffrn_reflns_limit_l_max 20
_diffrn_reflns_limit_l_min -20
_diffrn_reflns_number 45185
_diffrn_reflns_theta_full 25.03
_diffrn_reflns_theta_max 25.03
_diffrn_reflns_theta_min 1.53
_exptl_absorpt_coefficient_mu 19.756
_exptl_absorpt_correction_T_max 0.2427
_exptl_absorpt_correction_T_min 0.1036
_exptl_absorpt_correction_type empirical
_exptl_absorpt_process_details
; 
 Data were corrected for Lorentz polarization and absorption
 effects (empirical absorption correction SADABS).
 R(int) =  0.1712 (selected reflections only, before parameter refinement)
 R(int) =  0.0739 (selected reflections only, after parameter refinement)
;
_exptl_crystal_colour orange
_exptl_crystal_density_diffrn 3.037
_exptl_crystal_density_method 'not measured'
_exptl_crystal_description plate
_exptl_crystal_F_000 4368
_exptl_crystal_size_max 0.21
_exptl_crystal_size_mid 0.15
_exptl_crystal_size_min 0.10
_refine_diff_density_max 3.879
_refine_diff_density_min -3.397
_refine_diff_density_rms 0.252
_refine_ls_abs_structure_details 'Flack H D (1983), Acta Cryst. A39, 876-881'
_refine_ls_abs_structure_Flack 0.49(3)
_refine_ls_extinction_method none
_refine_ls_goodness_of_fit_ref 1.072
_refine_ls_hydrogen_treatment constr
_refine_ls_matrix_type full
_refine_ls_number_parameters 488
_refine_ls_number_reflns 8854
_refine_ls_number_restraints 223
_refine_ls_restrained_S_all 1.063
_refine_ls_R_factor_all 0.0590
_refine_ls_R_factor_gt 0.0469
_refine_ls_shift/su_max 0.001
_refine_ls_shift/su_mean 0.000
_refine_ls_structure_factor_coef Fsqd
_refine_ls_weighting_details 'calc w=1/[\s^2^(Fo^2^)+(0.0512P)^2^+21.6004P] where P=(Fo^2^+2Fc^2^)/3'
_refine_ls_weighting_scheme calc
_refine_ls_wR_factor_gt 0.1054
_refine_ls_wR_factor_ref 0.1101
_reflns_number_gt 7547
_reflns_number_total 8854
_reflns_threshold_expression >2sigma(I)
_cod_data_source_file ic5b00286_si_003.cif
_cod_data_source_block 5
_cod_original_sg_symbol_H-M Pca2(1)
_cod_database_code 4346098

loop_
_symmetry_equiv_pos_as_xyz
'x, y, z'
'-x, -y, z+1/2'
'x+1/2, -y, z'
'-x+1/2, y, z+1/2'

loop_
_atom_site_label
_atom_site_type_symbol
_atom_site_fract_x
_atom_site_fract_y
_atom_site_fract_z
_atom_site_U_iso_or_equiv
_atom_site_adp_type
_atom_site_occupancy
_atom_site_symmetry_multiplicity
_atom_site_calc_flag
_atom_site_refinement_flags
Br1 Br 0.27776(3) 0.4324(2) 0.02191(11) 0.0326(4) Uani 1 1 d .
Br2 Br 0.25192(3) 0.1447(3) -0.13586(10) 0.0314(4) Uani 1 1 d .
Br3 Br 0.19814(3) 0.30620(19) 0.00588(10) 0.0251(3) Uani 1 1 d .
Br4 Br 0.22110(3) -0.1651(2) 0.00037(11) 0.0335(4) Uani 1 1 d .
Br5 Br 0.29996(3) -0.0302(2) 0.01757(9) 0.0269(3) Uani 1 1 d .
Br6 Br 0.24316(4) 0.1148(3) 0.15808(10) 0.0372(5) Uani 1 1 d .
Br7 Br 0.13416(3) 0.8860(2) 0.01426(10) 0.0320(4) Uani 1 1 d .
Br8 Br 0.09070(4) 0.7197(2) -0.14707(9) 0.0284(4) Uani 1 1 d .
Br9 Br 0.05425(3) 1.0085(2) -0.00543(10) 0.0307(4) Uani 1 1 d .
Br10 Br 0.03409(3) 0.5383(2) -0.01552(8) 0.0267(4) Uani 1 1 d .
Br11 Br 0.11368(3) 0.4165(2) 0.00600(11) 0.0340(4) Uani 1 1 d .
Br12 Br 0.07823(3) 0.7049(2) 0.14638(10) 0.0306(4) Uani 1 1 d .
Br13 Br 0.13389(3) 0.5415(2) 0.50339(10) 0.0349(4) Uani 1 1 d .
Br14 Br 0.08335(3) 0.7434(3) 0.64562(10) 0.0367(4) Uani 1 1 d .
Br15 Br 0.05471(3) 0.4058(2) 0.51501(11) 0.0398(4) Uani 1 1 d .
Br16 Br 0.03102(3) 0.8686(2) 0.49376(9) 0.0298(4) Uani 1 1 d .
Br17 Br 0.08090(4) 0.6697(3) 0.35230(10) 0.0395(4) Uani 1 1 d .
Br18 Br 0.11058(3) 1.0044(2) 0.48403(10) 0.0400(4) Uani 1 1 d .
C1 C 0.3265(4) 0.619(2) 0.3329(10) 0.037(4) Uani 1 1 d U
H1A H 0.3492 0.6265 0.3260 0.055 Uiso 1 1 calc R
H1B H 0.3208 0.4933 0.3485 0.055 Uiso 1 1 calc R
H1C H 0.3199 0.7051 0.3738 0.055 Uiso 1 1 calc R
C2 C 0.3327(5) 0.718(3) 0.1927(12) 0.057(5) Uani 1 1 d U
H2A H 0.3543 0.7078 0.2115 0.085 Uiso 1 1 calc R
H2B H 0.3286 0.8448 0.1765 0.085 Uiso 1 1 calc R
H2C H 0.3297 0.6355 0.1478 0.085 Uiso 1 1 calc R
C3 C 0.2807(4) 0.672(3) 0.2405(11) 0.044(4) Uani 1 1 d U
H3 H 0.2745 0.7095 0.1893 0.053 Uiso 1 1 calc R
C4 C 0.2571(4) 0.624(3) 0.2971(11) 0.040(3) Uani 1 1 d U
H4A H 0.2601 0.7017 0.3444 0.048 Uiso 1 1 calc R
H4B H 0.2603 0.4949 0.3130 0.048 Uiso 1 1 calc R
C5 C 0.2233(4) 0.647(2) 0.2689(10) 0.033(3) Uani 1 1 d U
C6 C 0.2040(4) 0.709(2) 0.3268(9) 0.034(3) Uani 1 1 d U
H6 H 0.2121 0.7431 0.3767 0.040 Uiso 1 1 calc R
C7 C 0.1729(4) 0.722(2) 0.3123(10) 0.035(3) Uani 1 1 d U
H7 H 0.1593 0.7530 0.3542 0.041 Uiso 1 1 calc R
C8 C 0.1606(4) 0.692(2) 0.2377(10) 0.033(3) Uani 1 1 d U
H8 H 0.1391 0.7115 0.2262 0.040 Uiso 1 1 calc R
C9 C 0.1825(4) 0.631(2) 0.1789(10) 0.034(3) Uani 1 1 d U
H9 H 0.1757 0.6002 0.1274 0.041 Uiso 1 1 calc R
C10 C 0.2120(4) 0.617(2) 0.1983(10) 0.031(3) Uani 1 1 d U
H10 H 0.2263 0.5834 0.1582 0.037 Uiso 1 1 calc R
C11 C 0.1653(4) 0.233(2) 0.3341(10) 0.036(4) Uani 1 1 d U
H11A H 0.1866 0.2206 0.3137 0.054 Uiso 1 1 calc R
H11B H 0.1616 0.1400 0.3746 0.054 Uiso 1 1 calc R
H11C H 0.1627 0.3559 0.3570 0.054 Uiso 1 1 calc R
C12 C 0.1561(4) 0.158(2) 0.1936(10) 0.034(4) Uani 1 1 d U
H12A H 0.1789 0.1573 0.1978 0.051 Uiso 1 1 calc R
H12B H 0.1497 0.2469 0.1536 0.051 Uiso 1 1 calc R
H12C H 0.1488 0.0349 0.1786 0.051 Uiso 1 1 calc R
C13 C 0.1129(4) 0.222(2) 0.2784(9) 0.030(3) Uani 1 1 d U
H13 H 0.1052 0.2547 0.3288 0.036 Uiso 1 1 calc R
C14 C 0.0902(3) 0.190(2) 0.2139(9) 0.031(3) Uani 1 1 d U
H14A H 0.0919 0.0609 0.1967 0.037 Uiso 1 1 calc R
H14B H 0.0960 0.2691 0.1687 0.037 Uiso 1 1 calc R
C15 C 0.0562(3) 0.229(2) 0.2355(9) 0.028(3) Uani 1 1 d U
C16 C 0.0438(3) 0.178(2) 0.3099(9) 0.030(3) Uani 1 1 d U
H16 H 0.0574 0.1307 0.3490 0.036 Uiso 1 1 calc R
C17 C 0.0123(4) 0.196(2) 0.3263(10) 0.032(3) Uani 1 1 d U
H17 H 0.0043 0.1679 0.3770 0.039 Uiso 1 1 calc R
C18 C -0.0070(4) 0.254(2) 0.2676(8) 0.029(3) Uani 1 1 d U
H18 H -0.0287 0.2652 0.2778 0.035 Uiso 1 1 calc R
C19 C 0.0042(3) 0.298(2) 0.1930(9) 0.023(3) Uani 1 1 d U
H19 H -0.0095 0.3333 0.1520 0.028 Uiso 1 1 calc R
C20 C 0.0350(3) 0.288(2) 0.1810(9) 0.027(3) Uani 1 1 d U
H20 H 0.0427 0.3255 0.1311 0.032 Uiso 1 1 calc R
C21 C 0.0035(4) 0.180(2) 0.6638(9) 0.032(4) Uani 1 1 d U
H21A H -0.0181 0.2001 0.6807 0.047 Uiso 1 1 calc R
H21B H 0.0059 0.0528 0.6456 0.047 Uiso 1 1 calc R
H21C H 0.0086 0.2644 0.6209 0.047 Uiso 1 1 calc R
C22 C 0.0085(4) 0.266(3) 0.8034(11) 0.046(5) Uani 1 1 d U
H22A H -0.0141 0.2681 0.7947 0.069 Uiso 1 1 calc R
H22B H 0.0156 0.3884 0.8195 0.069 Uiso 1 1 calc R
H22C H 0.0135 0.1769 0.8447 0.069 Uiso 1 1 calc R
C23 C 0.0535(3) 0.194(2) 0.7236(8) 0.025(3) Uani 1 1 d U
H23 H 0.0614 0.1538 0.6743 0.029 Uiso 1 1 calc R
C24 C 0.0770(3) 0.229(2) 0.7881(8) 0.021(3) Uani 1 1 d U
H24A H 0.0739 0.3555 0.8079 0.025 Uiso 1 1 calc R
H24B H 0.0726 0.1436 0.8321 0.025 Uiso 1 1 calc R
C25 C 0.1107(3) 0.207(2) 0.7646(7) 0.024(3) Uani 1 1 d U
C26 C 0.1314(3) 0.150(2) 0.8255(9) 0.026(3) Uani 1 1 d U
H26 H 0.1237 0.1206 0.8763 0.031 Uiso 1 1 calc R
C27 C 0.1636(3) 0.136(2) 0.8087(9) 0.026(3) Uani 1 1 d U
H27 H 0.1777 0.0969 0.8484 0.031 Uiso 1 1 calc R
C28 C 0.1744(3) 0.179(2) 0.7353(9) 0.026(3) Uani 1 1 d U
H28 H 0.1961 0.1688 0.7251 0.031 Uiso 1 1 calc R
C29 C 0.1544(3) 0.240(2) 0.6735(9) 0.028(3) Uani 1 1 d U
H29 H 0.1621 0.2709 0.6228 0.034 Uiso 1 1 calc R
C30 C 0.1228(3) 0.250(2) 0.6927(9) 0.027(3) Uani 1 1 d U
H30 H 0.1087 0.2888 0.6529 0.032 Uiso 1 1 calc R
N1 N 0.3107(3) 0.6654(19) 0.2575(8) 0.031(3) Uani 1 1 d U
N2 N 0.1426(3) 0.2081(18) 0.2688(7) 0.028(3) Uani 1 1 d U
N3 N 0.0245(3) 0.2124(19) 0.7296(7) 0.033(3) Uani 1 1 d .
Ta1 Ta 0.248702(12) 0.13534(9) 0.01155(3) 0.01843(14) Uani 1 1 d .
Ta2 Ta 0.084217(13) 0.71228(9) -0.00040(4) 0.02279(14) Uani 1 1 d .
Ta3 Ta 0.082404(13) 0.70507(10) 0.49884(4) 0.02553(15) Uani 1 1 d .

loop_
_atom_site_aniso_label
_atom_site_aniso_U_11
_atom_site_aniso_U_22
_atom_site_aniso_U_33
_atom_site_aniso_U_23
_atom_site_aniso_U_13
_atom_site_aniso_U_12
Br1 0.0274(7) 0.0245(9) 0.0457(11) -0.0049(7) -0.0008(7) -0.0021(6)
Br2 0.0273(8) 0.0575(13) 0.0093(8) -0.0008(7) 0.0016(6) 0.0005(7)
Br3 0.0209(6) 0.0309(9) 0.0234(8) -0.0031(7) -0.0007(7) 0.0068(5)
Br4 0.0284(7) 0.0331(9) 0.0391(10) 0.0000(8) 0.0036(8) -0.0037(6)
Br5 0.0211(7) 0.0379(9) 0.0218(8) -0.0046(7) -0.0019(6) 0.0059(6)
Br6 0.0279(8) 0.0716(15) 0.0121(8) 0.0006(8) 0.0023(7) 0.0066(8)
Br7 0.0192(7) 0.0563(11) 0.0205(8) 0.0061(8) -0.0041(6) -0.0070(6)
Br8 0.0273(7) 0.0481(12) 0.0099(8) 0.0018(7) 0.0002(7) -0.0060(7)
Br9 0.0234(6) 0.0420(10) 0.0266(8) 0.0019(8) 0.0017(7) 0.0059(6)
Br10 0.0189(6) 0.0459(10) 0.0155(8) 0.0034(6) -0.0044(5) -0.0038(6)
Br11 0.0254(7) 0.0524(11) 0.0240(8) 0.0042(8) 0.0002(7) 0.0083(6)
Br12 0.0266(8) 0.0520(13) 0.0132(8) 0.0014(7) -0.0010(6) -0.0063(7)
Br13 0.0227(7) 0.0623(11) 0.0198(8) 0.0077(8) 0.0038(6) 0.0125(6)
Br14 0.0288(8) 0.0677(13) 0.0135(8) 0.0020(8) -0.0016(6) 0.0117(8)
Br15 0.0265(7) 0.0541(12) 0.0387(10) 0.0024(9) -0.0034(8) -0.0008(7)
Br16 0.0190(6) 0.0544(11) 0.0160(8) 0.0017(8) 0.0005(6) 0.0086(6)
Br17 0.0444(10) 0.0622(13) 0.0118(8) -0.0047(8) -0.0021(7) 0.0193(8)
Br18 0.0239(7) 0.0551(12) 0.0412(11) 0.0109(8) -0.0016(7) -0.0012(7)
C1 0.034(7) 0.036(8) 0.040(8) -0.005(6) 0.013(6) -0.007(6)
C2 0.064(8) 0.057(9) 0.049(9) 0.008(7) 0.011(7) 0.006(7)
C3 0.055(7) 0.036(7) 0.042(7) -0.008(6) -0.002(6) 0.007(6)
C4 0.051(6) 0.030(6) 0.040(6) 0.003(5) -0.001(5) -0.001(5)
C5 0.045(6) 0.017(5) 0.037(6) -0.004(5) 0.010(5) -0.002(5)
C6 0.060(6) 0.015(6) 0.025(6) -0.011(5) 0.009(6) -0.001(6)
C7 0.057(7) 0.016(6) 0.031(6) -0.011(5) 0.019(6) 0.000(6)
C8 0.048(6) 0.015(6) 0.036(6) -0.005(5) -0.001(6) -0.005(5)
C9 0.051(6) 0.016(6) 0.035(7) -0.012(5) 0.002(6) -0.002(6)
C10 0.047(6) 0.011(6) 0.035(6) -0.003(5) 0.022(6) 0.002(5)
C11 0.038(7) 0.037(8) 0.034(7) 0.005(6) -0.003(6) -0.003(6)
C12 0.026(6) 0.040(8) 0.035(7) -0.001(6) 0.010(6) -0.002(6)
C13 0.030(6) 0.030(7) 0.029(6) 0.011(5) 0.007(5) -0.004(5)
C14 0.027(6) 0.037(7) 0.029(6) 0.008(5) 0.009(5) 0.000(5)
C15 0.025(5) 0.033(6) 0.024(5) -0.003(5) 0.007(5) -0.003(5)
C16 0.027(5) 0.041(7) 0.023(6) 0.004(5) 0.000(5) -0.002(5)
C17 0.031(6) 0.040(7) 0.026(6) -0.003(6) 0.008(5) 0.000(5)
C18 0.028(6) 0.032(7) 0.026(6) -0.002(5) 0.006(5) -0.005(5)
C19 0.026(5) 0.025(6) 0.019(5) -0.003(5) -0.008(4) -0.003(5)
C20 0.034(6) 0.030(6) 0.017(6) -0.001(5) 0.003(5) -0.010(5)
C21 0.037(7) 0.036(8) 0.022(7) -0.005(6) -0.005(6) 0.006(6)
C22 0.044(7) 0.050(9) 0.044(8) 0.000(7) 0.008(7) 0.009(7)
C23 0.021(6) 0.038(8) 0.015(6) 0.000(6) 0.000(5) -0.001(6)
C24 0.022(5) 0.028(6) 0.012(5) -0.001(4) -0.002(4) 0.000(4)
C25 0.027(5) 0.024(6) 0.020(5) -0.003(5) -0.003(4) 0.002(4)
C26 0.032(6) 0.022(6) 0.024(6) -0.002(5) -0.002(5) -0.001(5)
C27 0.025(6) 0.026(6) 0.027(6) -0.011(5) -0.014(5) -0.002(5)
C28 0.024(5) 0.028(6) 0.025(6) -0.005(5) -0.002(5) -0.002(5)
C29 0.031(6) 0.032(7) 0.022(6) -0.004(5) 0.005(5) 0.001(5)
C30 0.029(6) 0.029(7) 0.022(6) 0.003(5) -0.006(5) 0.006(5)
N1 0.017(5) 0.036(7) 0.040(7) -0.001(5) -0.006(5) 0.009(5)
N2 0.029(6) 0.032(7) 0.023(6) 0.015(5) 0.003(5) -0.001(5)
N3 0.035(7) 0.041(10) 0.023(8) -0.002(6) 0.003(6) -0.013(6)
Ta1 0.0173(3) 0.0280(4) 0.0100(3) -0.0020(2) 0.0006(2) 0.0017(2)
Ta2 0.0160(2) 0.0428(4) 0.0096(3) 0.0028(2) -0.0016(2) -0.0001(2)
Ta3 0.0176(3) 0.0495(4) 0.0095(3) 0.0036(2) 0.0005(2) 0.0062(2)

loop_
_atom_type_symbol
_atom_type_description
_atom_type_scat_dispersion_real
_atom_type_scat_dispersion_imag
_atom_type_scat_source
C C 0.0033 0.0016 'International Tables Vol C Tables 4.2.6.8 and 6.1.1.4'
H H 0.0000 0.0000 'International Tables Vol C Tables 4.2.6.8 and 6.1.1.4'
N N 0.0061 0.0033 'International Tables Vol C Tables 4.2.6.8 and 6.1.1.4'
Br Br -0.2901 2.4595 'International Tables Vol C Tables 4.2.6.8 and 6.1.1.4'
Ta Ta -0.7052 6.5227 'International Tables Vol C Tables 4.2.6.8 and 6.1.1.4'

loop_
_geom_angle_atom_site_label_1
_geom_angle_atom_site_label_2
_geom_angle_atom_site_label_3
_geom_angle
N1 C1 H1A 109.5
N1 C1 H1B 109.5
H1A C1 H1B 109.5
N1 C1 H1C 109.5
H1A C1 H1C 109.5
H1B C1 H1C 109.5
N1 C2 H2A 109.5
N1 C2 H2B 109.5
H2A C2 H2B 109.5
N1 C2 H2C 109.5
H2A C2 H2C 109.5
H2B C2 H2C 109.5
N1 C3 C4 122.0(17)
N1 C3 H3 119.0
C4 C3 H3 119.0
C3 C4 C5 115.5(15)
C3 C4 H4A 108.4
C5 C4 H4A 108.4
C3 C4 H4B 108.4
C5 C4 H4B 108.4
H4A C4 H4B 107.5
C10 C5 C6 119.4(16)
C10 C5 C4 128.1(15)
C6 C5 C4 112.5(15)
C7 C6 C5 119.2(16)
C7 C6 H6 120.4
C5 C6 H6 120.4
C6 C7 C8 121.9(15)
C6 C7 H7 119.0
C8 C7 H7 119.0
C7 C8 C9 115.6(15)
C7 C8 H8 122.2
C9 C8 H8 122.2
C10 C9 C8 118.4(16)
C10 C9 H9 120.8
C8 C9 H9 120.8
C9 C10 C5 125.1(15)
C9 C10 H10 117.5
C5 C10 H10 117.4
N2 C11 H11A 109.5
N2 C11 H11B 109.5
H11A C11 H11B 109.5
N2 C11 H11C 109.5
H11A C11 H11C 109.5
H11B C11 H11C 109.5
N2 C12 H12A 109.5
N2 C12 H12B 109.5
H12A C12 H12B 109.5
N2 C12 H12C 109.5
H12A C12 H12C 109.5
H12B C12 H12C 109.5
N2 C13 C14 122.8(14)
N2 C13 H13 118.6
C14 C13 H13 118.6
C13 C14 C15 114.8(13)
C13 C14 H14A 108.6
C15 C14 H14A 108.6
C13 C14 H14B 108.6
C15 C14 H14B 108.6
H14A C14 H14B 107.6
C20 C15 C16 116.1(13)
C20 C15 C14 121.9(14)
C16 C15 C14 121.3(14)
C17 C16 C15 121.1(14)
C17 C16 H16 119.4
C15 C16 H16 119.4
C18 C17 C16 118.2(15)
C18 C17 H17 120.9
C16 C17 H17 120.9
C17 C18 C19 121.9(15)
C17 C18 H18 119.1
C19 C18 H18 119.1
C20 C19 C18 117.9(14)
C20 C19 H19 121.0
C18 C19 H19 121.0
C19 C20 C15 124.7(14)
C19 C20 H20 117.7
C15 C20 H20 117.7
N3 C21 H21A 109.5
N3 C21 H21B 109.5
H21A C21 H21B 109.5
N3 C21 H21C 109.5
H21A C21 H21C 109.5
H21B C21 H21C 109.5
N3 C22 H22A 109.5
N3 C22 H22B 109.5
H22A C22 H22B 109.5
N3 C22 H22C 109.5
H22A C22 H22C 109.5
H22B C22 H22C 109.5
N3 C23 C24 125.7(13)
N3 C23 H23 117.2
C24 C23 H23 117.2
C25 C24 C23 115.4(11)
C25 C24 H24A 108.4
C23 C24 H24A 108.4
C25 C24 H24B 108.4
C23 C24 H24B 108.4
H24A C24 H24B 107.5
C30 C25 C26 118.8(14)
C30 C25 C24 125.3(13)
C26 C25 C24 115.8(12)
C27 C26 C25 118.8(14)
C27 C26 H26 120.6
C25 C26 H26 120.6
C28 C27 C26 120.0(14)
C28 C27 H27 120.0
C26 C27 H27 120.0
C27 C28 C29 122.6(13)
C27 C28 H28 118.7
C29 C28 H28 118.7
C30 C29 C28 115.3(13)
C30 C29 H29 122.3
C28 C29 H29 122.3
C25 C30 C29 124.5(14)
C25 C30 H30 117.8
C29 C30 H30 117.8
C3 N1 C1 129.8(14)
C3 N1 C2 116.2(15)
C1 N1 C2 114.0(13)
C13 N2 C12 121.7(13)
C13 N2 C11 122.9(13)
C12 N2 C11 115.4(12)
C23 N3 C21 122.2(13)
C23 N3 C22 123.7(13)
C21 N3 C22 114.1(13)
Br4 Ta1 Br3 91.25(5)
Br4 Ta1 Br1 178.44(5)
Br3 Ta1 Br1 90.27(5)
Br4 Ta1 Br5 89.86(5)
Br3 Ta1 Br5 178.89(6)
Br1 Ta1 Br5 88.63(5)
Br4 Ta1 Br6 88.77(7)
Br3 Ta1 Br6 89.19(6)
Br1 Ta1 Br6 91.64(7)
Br5 Ta1 Br6 90.79(6)
Br4 Ta1 Br2 88.49(7)
Br3 Ta1 Br2 89.75(6)
Br1 Ta1 Br2 91.12(6)
Br5 Ta1 Br2 90.33(5)
Br6 Ta1 Br2 177.05(6)
Br11 Ta2 Br7 89.91(5)
Br11 Ta2 Br10 90.15(6)
Br7 Ta2 Br10 179.83(7)
Br11 Ta2 Br9 179.34(7)
Br7 Ta2 Br9 90.42(5)
Br10 Ta2 Br9 89.52(5)
Br11 Ta2 Br12 89.42(6)
Br7 Ta2 Br12 89.95(6)
Br10 Ta2 Br12 90.21(5)
Br9 Ta2 Br12 90.00(6)
Br11 Ta2 Br8 90.33(6)
Br7 Ta2 Br8 89.63(6)
Br10 Ta2 Br8 90.21(5)
Br9 Ta2 Br8 90.24(6)
Br12 Ta2 Br8 179.51(6)
Br15 Ta3 Br18 179.31(7)
Br15 Ta3 Br16 90.01(5)
Br18 Ta3 Br16 90.42(6)
Br15 Ta3 Br17 90.44(7)
Br18 Ta3 Br17 90.09(7)
Br16 Ta3 Br17 89.53(6)
Br15 Ta3 Br13 90.05(6)
Br18 Ta3 Br13 89.52(6)
Br16 Ta3 Br13 179.79(7)
Br17 Ta3 Br13 90.26(6)
Br15 Ta3 Br14 89.71(7)
Br18 Ta3 Br14 89.76(6)
Br16 Ta3 Br14 89.75(5)
Br17 Ta3 Br14 179.27(6)
Br13 Ta3 Br14 90.45(6)

loop_
_geom_bond_atom_site_label_1
_geom_bond_atom_site_label_2
_geom_bond_distance
Br1 Ta1 2.5008(16)
Br2 Ta1 2.5125(18)
Br3 Ta1 2.5004(13)
Br4 Ta1 2.4933(16)
Br5 Ta1 2.5075(14)
Br6 Ta1 2.5085(18)
Br7 Ta2 2.4985(15)
Br8 Ta2 2.5113(17)
Br9 Ta2 2.5103(16)
Br10 Ta2 2.5067(15)
Br11 Ta2 2.4976(16)
Br12 Ta2 2.5106(18)
Br13 Ta3 2.5082(14)
Br14 Ta3 2.5129(19)
Br15 Ta3 2.4953(18)
Br16 Ta3 2.5049(14)
Br17 Ta3 2.5070(18)
Br18 Ta3 2.5033(19)
C1 N1 1.49(2)
C1 H1A 0.9800
C1 H1B 0.9800
C1 H1C 0.9800
C2 N1 1.50(2)
C2 H2A 0.9800
C2 H2B 0.9800
C2 H2C 0.9800
C3 N1 1.32(2)
C3 C4 1.44(2)
C3 H3 0.9500
C4 C5 1.54(2)
C4 H4A 0.9900
C4 H4B 0.9900
C5 C10 1.31(2)
C5 C6 1.37(2)
C6 C7 1.36(2)
C6 H6 0.9500
C7 C8 1.39(2)
C7 H7 0.9500
C8 C9 1.44(2)
C8 H8 0.9500
C9 C10 1.31(2)
C9 H9 0.9500
C10 H10 0.9500
C11 N2 1.489(19)
C11 H11A 0.9800
C11 H11B 0.9800
C11 H11C 0.9800
C12 N2 1.451(19)
C12 H12A 0.9800
C12 H12B 0.9800
C12 H12C 0.9800
C13 N2 1.287(18)
C13 C14 1.48(2)
C13 H13 0.9500
C14 C15 1.530(19)
C14 H14A 0.9900
C14 H14B 0.9900
C15 C20 1.37(2)
C15 C16 1.42(2)
C16 C17 1.39(2)
C16 H16 0.9500
C17 C18 1.36(2)
C17 H17 0.9500
C18 C19 1.39(2)
C18 H18 0.9500
C19 C20 1.335(19)
C19 H19 0.9500
C20 H20 0.9500
C21 N3 1.454(19)
C21 H21A 0.9800
C21 H21B 0.9800
C21 H21C 0.9800
C22 N3 1.48(2)
C22 H22A 0.9800
C22 H22B 0.9800
C22 H22C 0.9800
C23 N3 1.256(17)
C23 C24 1.510(18)
C23 H23 0.9500
C24 C25 1.508(18)
C24 H24A 0.9900
C24 H24B 0.9900
C25 C30 1.36(2)
C25 C26 1.426(19)
C26 C27 1.410(19)
C26 H26 0.9500
C27 C28 1.37(2)
C27 H27 0.9500
C28 C29 1.43(2)
C28 H28 0.9500
C29 C30 1.395(19)
C29 H29 0.9500
C30 H30 0.9500

loop_
_geom_torsion_atom_site_label_1
_geom_torsion_atom_site_label_2
_geom_torsion_atom_site_label_3
_geom_torsion_atom_site_label_4
_geom_torsion
N1 C3 C4 C5 177.7(16)
C3 C4 C5 C10 36(3)
C3 C4 C5 C6 -142.8(17)
C10 C5 C6 C7 6(2)
C4 C5 C6 C7 -175.1(15)
C5 C6 C7 C8 -7(3)
C6 C7 C8 C9 5(2)
C7 C8 C9 C10 -4(2)
C8 C9 C10 C5 4(3)
C6 C5 C10 C9 -5(3)
C4 C5 C10 C9 176.6(17)
N2 C13 C14 C15 -175.3(15)
C13 C14 C15 C20 149.7(15)
C13 C14 C15 C16 -40(2)
C20 C15 C16 C17 -3(2)
C14 C15 C16 C17 -173.2(15)
C15 C16 C17 C18 4(2)
C16 C17 C18 C19 -1(2)
C17 C18 C19 C20 -3(2)
C18 C19 C20 C15 4(3)
C16 C15 C20 C19 -1(2)
C14 C15 C20 C19 169.3(15)
N3 C23 C24 C25 -176.4(15)
C23 C24 C25 C30 34(2)
C23 C24 C25 C26 -150.0(14)
C30 C25 C26 C27 -1(2)
C24 C25 C26 C27 -176.6(13)
C25 C26 C27 C28 0(2)
C26 C27 C28 C29 0(2)
C27 C28 C29 C30 -1(2)
C26 C25 C30 C29 0(2)
C24 C25 C30 C29 175.8(15)
C28 C29 C30 C25 0(2)
C4 C3 N1 C1 -2(3)
C4 C3 N1 C2 179.7(17)
C14 C13 N2 C12 0(2)
C14 C13 N2 C11 -177.7(15)
C24 C23 N3 C21 178.4(15)
C24 C23 N3 C22 -3(3)
